data_2020163
loop_
_publ_author_name
'Fitch, A.N.'
'Fender, B.E.F.'

_publ_section_title
;
 The structure of deuterated ammonium uranyl phosphate Trihydrate, N D4 U
 O2 P O4 (D2 O)3 by Powder Neutron Diffraction
;
_journal_name_full 'Acta Crystallographica C (39,1983-)'
_journal_page_first 162
_journal_page_last 166
_journal_volume 39
_journal_year 1983
_chemical_formula_sum 'D10 N O9 P U'
_chemical_name_systematic '(N D4) (U O2) (P O4) (D2 O)3'
_space_group_IT_number 130
_symmetry_space_group_name_Hall '-P 4a 2ac'
_symmetry_space_group_name_H-M 'P 4/n c c :2'
_cell_angle_alpha 90
_cell_angle_beta 90
_cell_angle_gamma 90
_cell_formula_units_Z 4
_cell_length_a 7.0221
_cell_length_b 7.0221
_cell_length_c 18.09119
_cell_volume 892.075
_citation_journal_id_ASTM ACSCEE
_cod_data_source_file Fitch_ACSCEE_1983_176.cif
_cod_data_source_block D10N1O9P1U1
_cod_original_cell_volume 892.0746
_cod_original_formula_sum 'D10 N1 O9 P1 U1'
_cod_database_code 2020163

loop_
_symmetry_equiv_pos_as_xyz
x,y,z
-y+1/2,x,z
-x+1/2,-y+1/2,z
y,-x+1/2,z
x+1/2,-y,-z+1/2
y+1/2,x+1/2,-z+1/2
-x,y+1/2,-z+1/2
-y,-x,-z+1/2
-x,-y,-z
y-1/2,-x,-z
x-1/2,y-1/2,-z
-y,x-1/2,-z
-x-1/2,y,z-1/2
-y-1/2,-x-1/2,z-1/2
x,-y-1/2,z-1/2
y,x,z-1/2

loop_
_atom_site_label
_atom_site_type_symbol
_atom_site_fract_x
_atom_site_fract_y
_atom_site_fract_z
_atom_site_occupancy
_atom_site_U_iso_or_equiv
O1 O-2 0.25 0.25 0.147 1 0.0
D1 D+1 0.3212 0.0403 0.3191 1 0.0
O3 O-2 0.5711 0.2257 0.05 1 0.0
P1 P+5 0.75 0.25 0 1 0.0
D2 D+1 0.5947 0.1394 0.3592 1 0.0
O2 O-2 0.25 0.25 -0.0512 1 0.0
N1 N-3 0.1611 0.9809 0.3149 0.25 0.0
D3 D+1 0.3794 0.589 0.2697 0.5 0.0
O4 O-2 0.1611 0.9809 0.3149 0.75 0.0
U1 U+6 0.25 0.25 0.0479 1 0.0

_cod_duplicate_entry 9011340
